data_7037848
loop_
_publ_author_name
'Zhu, Jiaping'
'Jin, Shaohua'
'Wan, Li'
'Zhang, Chunyuan'
'Li, Lijie'
'Chen, Shusen'
'Shu, Qinghai'

_publ_section_title
;
 Nitrogen-rich 4,4'-azo bis(1,2,4-triazolone) salts-the synthesis and
 promising properties of a new family of high-density insensitive
 materials.
;
_journal_issue 8
_journal_name_full 'Dalton transactions (Cambridge, England : 2003)'
_journal_page_first 3590
_journal_page_last 3598
_journal_paper_doi 10.1039/c5dt04731e
_journal_volume 45
_journal_year 2016
_chemical_formula_sum 'C4 H8 N10 O2'
_chemical_formula_weight 228.20
_chemical_name_systematic
; 
 ? 
;
_space_group_IT_number 2
_symmetry_cell_setting triclinic
_symmetry_space_group_name_Hall '-P 1'
_symmetry_space_group_name_H-M 'P -1'
_atom_sites_solution_hydrogens geom
_atom_sites_solution_primary direct
_atom_sites_solution_secondary difmap
_audit_creation_method SHELXL-97
_audit_update_record
;
2015-07-15 deposited with the CCDC.
2016-01-05 downloaded from the CCDC.
;
_cell_angle_alpha 62.6840(10)
_cell_angle_beta 71.5710(10)
_cell_angle_gamma 83.2530(10)
_cell_formula_units_Z 2
_cell_length_a 7.7212(5)
_cell_length_b 8.2866(5)
_cell_length_c 8.3755(5)
_cell_measurement_reflns_used 1523
_cell_measurement_temperature 296(2)
_cell_measurement_theta_max 25.09
_cell_measurement_theta_min 2.77
_cell_volume 451.47(5)
_computing_structure_refinement 'SHELXL-97 (Sheldrick, 1997)'
_computing_structure_solution 'SHELXS-97 (Sheldrick, 1990)'
_diffrn_ambient_temperature 296(2)
_diffrn_measured_fraction_theta_full 0.996
_diffrn_measured_fraction_theta_max 0.996
_diffrn_measurement_device_type CCD
_diffrn_radiation_monochromator graphite
_diffrn_radiation_source 'fine-focus sealed tube'
_diffrn_radiation_type MoK\a
_diffrn_radiation_wavelength 0.71073
_diffrn_reflns_av_R_equivalents 0.0107
_diffrn_reflns_av_sigmaI/netI 0.0158
_diffrn_reflns_limit_h_max 9
_diffrn_reflns_limit_h_min -9
_diffrn_reflns_limit_k_max 9
_diffrn_reflns_limit_k_min -9
_diffrn_reflns_limit_l_max 9
_diffrn_reflns_limit_l_min -9
_diffrn_reflns_number 2911
_diffrn_reflns_theta_full 25.14
_diffrn_reflns_theta_max 25.14
_diffrn_reflns_theta_min 2.77
_exptl_absorpt_coefficient_mu 0.138
_exptl_absorpt_correction_T_max 0.9755
_exptl_absorpt_correction_T_min 0.9702
_exptl_absorpt_correction_type multi-scan
_exptl_absorpt_process_details sadabs
_exptl_crystal_colour colorless
_exptl_crystal_density_diffrn 1.679
_exptl_crystal_density_method 'not measured'
_exptl_crystal_description block
_exptl_crystal_F_000 236
_exptl_crystal_size_max 0.22
_exptl_crystal_size_mid 0.20
_exptl_crystal_size_min 0.18
_refine_diff_density_max 0.311
_refine_diff_density_min -0.253
_refine_diff_density_rms 0.049
_refine_ls_extinction_method none
_refine_ls_goodness_of_fit_ref 1.048
_refine_ls_hydrogen_treatment mixed
_refine_ls_matrix_type full
_refine_ls_number_parameters 158
_refine_ls_number_reflns 1602
_refine_ls_number_restraints 0
_refine_ls_restrained_S_all 1.048
_refine_ls_R_factor_all 0.0398
_refine_ls_R_factor_gt 0.0359
_refine_ls_shift/su_max 0.000
_refine_ls_shift/su_mean 0.000
_refine_ls_structure_factor_coef Fsqd
_refine_ls_weighting_details 'calc w=1/[\s^2^(Fo^2^)+(0.0545P)^2^+0.1773P] where P=(Fo^2^+2Fc^2^)/3'
_refine_ls_weighting_scheme calc
_refine_ls_wR_factor_gt 0.0962
_refine_ls_wR_factor_ref 0.0998
_reflns_number_gt 1424
_reflns_number_total 1602
_reflns_threshold_expression >2sigma(I)
_cod_data_source_file c5dt04731e2.cif
_cod_data_source_block 1
_cod_depositor_comments 'Adding full bibliography for 7037846--7037854.cif.'
_cod_original_sg_symbol_H-M P-1
_cod_database_code 7037848

loop_
_symmetry_equiv_pos_as_xyz
'x, y, z'
'-x, -y, -z'

loop_
_atom_site_label
_atom_site_type_symbol
_atom_site_fract_x
_atom_site_fract_y
_atom_site_fract_z
_atom_site_U_iso_or_equiv
_atom_site_adp_type
_atom_site_occupancy
_atom_site_symmetry_multiplicity
_atom_site_calc_flag
_atom_site_refinement_flags
C1 C 0.54217(19) -0.19213(19) 1.2189(2) 0.0197(3) Uani 1 1 d .
C2 C 0.6706(2) -0.2616(2) 0.9793(2) 0.0257(4) Uani 1 1 d .
H2 H 0.7438 -0.2569 0.8651 0.031 Uiso 1 1 calc R
C3 C 1.1295(2) 0.2619(2) 0.5627(2) 0.0228(4) Uani 1 1 d .
C4 C 0.9815(2) 0.3284(2) 0.8032(2) 0.0253(4) Uani 1 1 d .
H4 H 0.9000 0.3200 0.9158 0.030 Uiso 1 1 calc R
H1N H 1.290(3) 0.494(3) 0.443(3) 0.049(6) Uiso 1 1 d .
H2N H 0.814(3) 0.130(4) 0.360(4) 0.059(7) Uiso 1 1 d .
H3N H 0.820(4) 0.299(4) 0.303(4) 0.078(8) Uiso 1 1 d .
N1 N 0.46964(18) -0.34814(17) 1.25767(18) 0.0252(3) Uani 1 1 d .
N2 N 0.55204(19) -0.38951(17) 1.10598(19) 0.0287(3) Uani 1 1 d .
N3 N 0.67136(16) -0.13342(16) 1.04041(17) 0.0200(3) Uani 1 1 d .
N4 N 0.77501(17) 0.02260(16) 0.96244(17) 0.0220(3) Uani 1 1 d .
N5 N 0.88656(17) 0.04795(16) 0.80713(18) 0.0230(3) Uani 1 1 d .
N6 N 0.98840(16) 0.20533(16) 0.73339(17) 0.0219(3) Uani 1 1 d .
N7 N 1.10280(18) 0.45612(17) 0.69137(19) 0.0262(3) Uani 1 1 d .
N8 N 1.19258(18) 0.41670(17) 0.54275(19) 0.0242(3) Uani 1 1 d .
N9 N 0.8001(2) 0.2253(2) 0.2561(2) 0.0388(4) Uani 1 1 d .
N10 N 0.6043(2) 0.22069(19) 0.3009(2) 0.0341(4) Uani 1 1 d .
H10A H 0.5543 0.1981 0.4208 0.051 Uiso 1 1 calc R
H10B H 0.5694 0.1336 0.2823 0.051 Uiso 1 1 calc R
H10C H 0.5680 0.3275 0.2272 0.051 Uiso 1 1 calc R
O1 O 0.50892(16) -0.10492(15) 1.31378(15) 0.0298(3) Uani 1 1 d .
O2 O 1.17997(16) 0.18472(16) 0.46235(16) 0.0351(3) Uani 1 1 d .

loop_
_atom_site_aniso_label
_atom_site_aniso_U_11
_atom_site_aniso_U_22
_atom_site_aniso_U_33
_atom_site_aniso_U_23
_atom_site_aniso_U_13
_atom_site_aniso_U_12
C1 0.0194(7) 0.0188(7) 0.0164(7) -0.0049(6) -0.0031(6) -0.0025(5)
C2 0.0304(8) 0.0237(8) 0.0213(8) -0.0108(7) -0.0023(6) -0.0049(6)
C3 0.0221(8) 0.0215(8) 0.0182(7) -0.0053(6) -0.0015(6) -0.0037(6)
C4 0.0277(8) 0.0240(8) 0.0213(8) -0.0106(7) -0.0013(6) -0.0036(6)
N1 0.0272(7) 0.0224(7) 0.0208(7) -0.0076(5) 0.0001(5) -0.0093(5)
N2 0.0357(8) 0.0236(7) 0.0264(7) -0.0116(6) -0.0050(6) -0.0076(6)
N3 0.0208(6) 0.0169(6) 0.0172(6) -0.0057(5) 0.0004(5) -0.0065(5)
N4 0.0220(6) 0.0176(6) 0.0199(7) -0.0044(5) -0.0022(5) -0.0054(5)
N5 0.0220(7) 0.0184(6) 0.0222(7) -0.0057(5) -0.0011(5) -0.0062(5)
N6 0.0221(6) 0.0177(6) 0.0190(7) -0.0057(5) 0.0015(5) -0.0078(5)
N7 0.0287(7) 0.0231(7) 0.0251(7) -0.0103(6) -0.0046(6) -0.0051(5)
N8 0.0226(7) 0.0221(7) 0.0214(7) -0.0071(6) 0.0006(5) -0.0072(5)
N9 0.0411(9) 0.0354(9) 0.0374(9) -0.0198(8) -0.0009(7) -0.0047(7)
N10 0.0435(9) 0.0256(7) 0.0285(8) -0.0122(6) -0.0023(6) -0.0056(6)
O1 0.0376(7) 0.0259(6) 0.0231(6) -0.0133(5) 0.0007(5) -0.0059(5)
O2 0.0410(7) 0.0321(7) 0.0278(6) -0.0178(5) 0.0055(5) -0.0082(5)

loop_
_atom_type_symbol
_atom_type_description
_atom_type_scat_dispersion_real
_atom_type_scat_dispersion_imag
_atom_type_scat_source
C C 0.0033 0.0016 'International Tables Vol C Tables 4.2.6.8 and 6.1.1.4'
H H 0.0000 0.0000 'International Tables Vol C Tables 4.2.6.8 and 6.1.1.4'
N N 0.0061 0.0033 'International Tables Vol C Tables 4.2.6.8 and 6.1.1.4'
O O 0.0106 0.0060 'International Tables Vol C Tables 4.2.6.8 and 6.1.1.4'

loop_
_geom_angle_atom_site_label_1
_geom_angle_atom_site_label_2
_geom_angle_atom_site_label_3
_geom_angle
O1 C1 N1 130.10(14)
O1 C1 N3 123.39(13)
N1 C1 N3 106.51(13)
N2 C2 N3 109.07(14)
O2 C3 N8 130.30(14)
O2 C3 N6 127.27(14)
N8 C3 N6 102.42(13)
N7 C4 N6 110.61(14)
C1 N1 N2 108.57(12)
C2 N2 N1 108.55(12)
N4 N3 C2 131.88(12)
N4 N3 C1 120.77(12)
C2 N3 C1 107.30(12)
N5 N4 N3 111.21(12)
N4 N5 N6 109.57(12)
N5 N6 C4 130.40(12)
N5 N6 C3 121.31(12)
C4 N6 C3 108.27(12)
C4 N7 N8 105.77(12)
C3 N8 N7 112.91(13)

loop_
_geom_bond_atom_site_label_1
_geom_bond_atom_site_label_2
_geom_bond_distance
C1 O1 1.2543(18)
C1 N1 1.3268(19)
C1 N3 1.4039(19)
C2 N2 1.292(2)
C2 N3 1.3758(19)
C3 O2 1.2225(19)
C3 N8 1.345(2)
C3 N6 1.4039(19)
C4 N7 1.282(2)
C4 N6 1.378(2)
N1 N2 1.4049(18)
N3 N4 1.3698(17)
N4 N5 1.2495(19)
N5 N6 1.3767(17)
N7 N8 1.3824(19)
N9 N10 1.439(2)
